data_1517961
loop_
_publ_author_name
'Engl, Oliver D.'
'Fritz, Sven P.'
'K\"aslin, Alexander'
'Wennemers, Helma'

_publ_section_title
;
 Organocatalytic route to dihydrocoumarins and dihydroquinolinones in all
 stereochemical configurations.
;
_journal_issue 20
_journal_name_full 'Organic letters'
_journal_page_first 5454
_journal_page_last 5457
_journal_paper_doi 10.1021/ol502697s
_journal_volume 16
_journal_year 2014
_chemical_absolute_configuration ad
_chemical_formula_moiety 'C19 H17 N O6 S'
_chemical_formula_sum 'C19 H17 N O6 S'
_chemical_formula_weight 387.39
_chemical_name_systematic
;
 ?
;
_space_group_crystal_system monoclinic
_space_group_IT_number 5
_space_group_name_Hall 'C 2y'
_space_group_name_H-M_alt 'C 1 2 1'
_symmetry_space_group_name_Hall 'C 2y'
_symmetry_space_group_name_H-M 'C 1 2 1'
_atom_sites_solution_hydrogens geom
_atom_sites_solution_primary direct
_audit_creation_date 2013-11-12
_audit_creation_method
;
Olex2 1.2
(compiled 2013.09.17 svn.r2790 for OlexSys, GUI svn.r4601)
;
_cell_angle_alpha 90
_cell_angle_beta 91.281(2)
_cell_angle_gamma 90
_cell_formula_units_Z 4
_cell_length_a 24.1913(12)
_cell_length_b 6.4335(3)
_cell_length_c 11.2245(6)
_cell_measurement_reflns_used 9898
_cell_measurement_temperature 100
_cell_measurement_theta_max 27.56
_cell_measurement_theta_min 2.45
_cell_volume 1746.49(15)
_computing_cell_refinement 'Bruker SAINT'
_computing_data_collection 'Bruker APEX2'
_computing_data_reduction 'Bruker SAINT'
_computing_molecular_graphics OLEX2
_computing_publication_material OLEX2
_computing_structure_refinement 'SHELXL-97 (Sheldrick, 2008)'
_computing_structure_solution 'SHELXS-97 (Sheldrick, 2008)'
_diffrn_ambient_temperature 99.99
_diffrn_detector 'Bruker APEX2 area detector'
_diffrn_detector_area_resol_mean 8.33
_diffrn_detector_type 'CCD area detector'
_diffrn_measured_fraction_theta_full 0.999
_diffrn_measured_fraction_theta_max 1.000
_diffrn_measurement_device 'kappa-stage diffractometer'
_diffrn_measurement_device_type 'Bruker/Nonius Kappa Apex2'
_diffrn_measurement_method '\w and \f scans'
_diffrn_radiation_monochromator graphite
_diffrn_radiation_probe x-ray
_diffrn_radiation_type MoK\a
_diffrn_radiation_wavelength 0.71073
_diffrn_radiation_xray_symbol K-L~3~
_diffrn_reflns_av_R_equivalents 0.0255
_diffrn_reflns_av_unetI/netI 0.0234
_diffrn_reflns_Laue_measured_fraction_full 0.999
_diffrn_reflns_Laue_measured_fraction_max 1.000
_diffrn_reflns_limit_h_max 31
_diffrn_reflns_limit_h_min -31
_diffrn_reflns_limit_k_max 8
_diffrn_reflns_limit_k_min -8
_diffrn_reflns_limit_l_max 14
_diffrn_reflns_limit_l_min -14
_diffrn_reflns_number 21694
_diffrn_reflns_point_group_measured_fraction_full 1.000
_diffrn_reflns_point_group_measured_fraction_max 0.998
_diffrn_reflns_theta_full 25.242
_diffrn_reflns_theta_max 27.588
_diffrn_reflns_theta_min 1.684
_diffrn_source 'sealed tube'
_diffrn_standards_number 0
_exptl_absorpt_coefficient_mu 0.223
_exptl_absorpt_correction_T_max 0.7456
_exptl_absorpt_correction_T_min 0.6906
_exptl_absorpt_correction_type multi-scan
_exptl_absorpt_process_details
;
SADABS-2008/1 (Bruker,2008) was used for absorption correction.
wR2(int) was 0.0503 before and 0.0414 after correction.
The Ratio of minimum to maximum transmission is 0.9262.
The \l/2 correction factor is 0.0000.
;
_exptl_crystal_colour colourless
_exptl_crystal_colour_lustre clear
_exptl_crystal_colour_primary colourless
_exptl_crystal_density_diffrn 1.473
_exptl_crystal_description rod
_exptl_crystal_F_000 808
_exptl_crystal_size_max 0.40
_exptl_crystal_size_mid 0.12
_exptl_crystal_size_min 0.04
_refine_diff_density_max 0.278
_refine_diff_density_min -0.169
_refine_diff_density_rms 0.038
_refine_ls_abs_structure_details
;
 Flack x determined using 1693 quotients [(I+)-(I-)]/[(I+)+(I-)]
 (Parsons and Flack (2004), Acta Cryst. A60, s61).
;
_refine_ls_abs_structure_Flack 0.018(17)
_refine_ls_extinction_method none
_refine_ls_goodness_of_fit_ref 1.037
_refine_ls_hydrogen_treatment constr
_refine_ls_matrix_type full
_refine_ls_number_parameters 246
_refine_ls_number_reflns 4059
_refine_ls_number_restraints 1
_refine_ls_restrained_S_all 1.037
_refine_ls_R_factor_all 0.0290
_refine_ls_R_factor_gt 0.0269
_refine_ls_shift/su_max 0.001
_refine_ls_shift/su_mean 0.000
_refine_ls_structure_factor_coef Fsqd
_refine_ls_weighting_details 'w=1/[\s^2^(Fo^2^)+(0.0371P)^2^+0.5497P] where P=(Fo^2^+2Fc^2^)/3'
_refine_ls_weighting_scheme calc
_refine_ls_wR_factor_gt 0.0649
_refine_ls_wR_factor_ref 0.0661
_reflns_Friedel_coverage 0.834
_reflns_Friedel_fraction_full 1.000
_reflns_Friedel_fraction_max 0.997
_reflns_number_gt 3875
_reflns_number_total 4059
_reflns_threshold_expression 'I > 2\s(I)'
_cod_data_source_file ol502697s_si_002.cif
_cod_data_source_block w091113_0m
_cod_depositor_comments 'Adding full bibliography for 1517961.cif.'
_cod_database_code 1517961
_shelxl_version_number 2013-4
_shelx_space_group_comment
;
The symmetry employed for this shelxl refinement is uniquely defined
by the following loop, which should always be used as a source of
symmetry information in preference to the above space-group names.
They are only intended as comments.
;
_shelx_estimated_absorpt_t_max 0.991
_shelx_estimated_absorpt_t_min 0.916
_olex2_refinement_description
;
1. Fixed Uiso
 At 1.2 times of:
  All C(H) groups, All C(H,H) groups
 At 1.5 times of:
  All C(H,H,H) groups
2.a Ternary CH refined with riding coordinates:
 C8(H8)
2.b Secondary CH2 refined with riding coordinates:
 C13(H13A,H13B)
2.c Aromatic/amide H refined with riding coordinates:
 C3(H3), C4(H4), C10(H10), C11(H11), C12(H12), C15(H15), C16(H16), C19(H19)
2.d Idealised Me refined as rotating group:
 C1(H1A,H1B,H1C), C14(H14A,H14B,H14C)
;

loop_
_space_group_symop_operation_xyz
'x, y, z'
'-x, y, -z'
'x+1/2, y+1/2, z'
'-x+1/2, y+1/2, -z'

loop_
_atom_site_label
_atom_site_type_symbol
_atom_site_fract_x
_atom_site_fract_y
_atom_site_fract_z
_atom_site_U_iso_or_equiv
_atom_site_adp_type
_atom_site_occupancy
_atom_site_site_symmetry_order
_atom_site_calc_flag
_atom_site_refinement_flags_posn
_atom_site_refinement_flags_adp
S1 S 0.51004(2) 0.55254(8) 0.17980(4) 0.02125(12) Uani 1 1 d . .
O1 O 0.37267(7) -0.1159(2) 0.37439(13) 0.0259(3) Uani 1 1 d . .
O2 O 0.76688(6) 0.6488(2) 0.50591(13) 0.0274(4) Uani 1 1 d . .
O3 O 0.77620(6) 0.7633(3) 0.32702(14) 0.0293(4) Uani 1 1 d . .
O4 O 0.58123(6) 0.4531(2) 0.35250(12) 0.0220(3) Uani 1 1 d . .
O5 O 0.62665(6) 0.6869(2) 0.02636(11) 0.0200(3) Uani 1 1 d . .
O6 O 0.57551(6) 0.9559(2) 0.07220(13) 0.0248(3) Uani 1 1 d . .
N1 N 0.74868(7) 0.6931(3) 0.40686(15) 0.0213(4) Uani 1 1 d . .
C1 C 0.35315(9) -0.2747(3) 0.29639(18) 0.0226(4) Uani 1 1 d . .
H1A H 0.3336 -0.2117 0.2281 0.034 Uiso 1 1 calc R U
H1B H 0.3279 -0.3660 0.3390 0.034 Uiso 1 1 calc R U
H1C H 0.3845 -0.3560 0.2683 0.034 Uiso 1 1 calc R U
C2 C 0.40611(8) 0.0310(3) 0.32618(17) 0.0189(4) Uani 1 1 d . .
C3 C 0.42410(8) 0.0250(3) 0.21039(17) 0.0181(4) Uani 1 1 d . .
H3 H 0.4134 -0.0863 0.1592 0.022 Uiso 1 1 calc R U
C4 C 0.45785(8) 0.1819(3) 0.16922(17) 0.0193(4) Uani 1 1 d . .
H4 H 0.4705 0.1773 0.0897 0.023 Uiso 1 1 calc R U
C5 C 0.47332(8) 0.3452(3) 0.24265(18) 0.0182(4) Uani 1 1 d . .
C6 C 0.57060(7) 0.5651(3) 0.27008(16) 0.0156(4) Uani 1 1 d . .
C7 C 0.60806(8) 0.7499(3) 0.23926(17) 0.0157(4) Uani 1 1 d . .
C8 C 0.66974(8) 0.6905(3) 0.25766(16) 0.0159(4) Uani 1 1 d . .
H8 H 0.6917 0.8104 0.2275 0.019 Uiso 1 1 calc R U
C9 C 0.68173(8) 0.5097(3) 0.17725(16) 0.0156(4) Uani 1 1 d . .
C10 C 0.71428(8) 0.3391(3) 0.20657(18) 0.0186(4) Uani 1 1 d . .
H10 H 0.7304 0.3286 0.2843 0.022 Uiso 1 1 calc R U
C11 C 0.72359(8) 0.1834(3) 0.12357(18) 0.0213(4) Uani 1 1 d . .
H11 H 0.7465 0.0685 0.1443 0.026 Uiso 1 1 calc R U
C12 C 0.69956(8) 0.1954(3) 0.01098(18) 0.0229(4) Uani 1 1 d . .
H12 H 0.7062 0.0890 -0.0457 0.027 Uiso 1 1 calc R U
C13 C 0.68726(8) 0.6606(3) 0.38714(17) 0.0179(4) Uani 1 1 d . .
H13A H 0.6668 0.7599 0.4371 0.021 Uiso 1 1 calc R U
H13B H 0.6774 0.5182 0.4125 0.021 Uiso 1 1 calc R U
C14 C 0.59021(9) 0.9343(3) 0.31537(19) 0.0216(4) Uani 1 1 d . .
H14A H 0.6166 1.0485 0.3067 0.032 Uiso 1 1 calc R U
H14B H 0.5892 0.8919 0.3992 0.032 Uiso 1 1 calc R U
H14C H 0.5533 0.9807 0.2890 0.032 Uiso 1 1 calc R U
C15 C 0.42184(9) 0.1951(3) 0.40051(18) 0.0249(4) Uani 1 1 d . .
H15 H 0.4096 0.1987 0.4803 0.030 Uiso 1 1 calc R U
C16 C 0.45477(9) 0.3511(3) 0.35915(18) 0.0239(4) Uani 1 1 d . .
H16 H 0.4650 0.4634 0.4100 0.029 Uiso 1 1 calc R U
C17 C 0.60102(8) 0.8095(3) 0.10802(17) 0.0180(4) Uani 1 1 d . .
C18 C 0.65796(8) 0.5159(3) 0.06328(17) 0.0172(4) Uani 1 1 d . .
C19 C 0.66599(8) 0.3615(3) -0.01943(18) 0.0209(4) Uani 1 1 d . .
H19 H 0.6487 0.3690 -0.0961 0.025 Uiso 1 1 calc R U

loop_
_atom_site_aniso_label
_atom_site_aniso_U_11
_atom_site_aniso_U_22
_atom_site_aniso_U_33
_atom_site_aniso_U_23
_atom_site_aniso_U_13
_atom_site_aniso_U_12
S1 0.0214(2) 0.0240(2) 0.0181(2) 0.0067(2) -0.00488(18) -0.0043(2)
O1 0.0391(9) 0.0200(7) 0.0189(7) -0.0011(6) 0.0059(6) -0.0090(7)
O2 0.0287(8) 0.0315(9) 0.0215(8) 0.0003(6) -0.0099(6) 0.0007(7)
O3 0.0231(8) 0.0353(9) 0.0294(8) 0.0053(7) -0.0012(6) -0.0069(7)
O4 0.0227(7) 0.0217(7) 0.0213(7) 0.0084(6) -0.0033(6) -0.0009(6)
O5 0.0240(7) 0.0214(7) 0.0145(6) 0.0037(6) -0.0005(5) 0.0023(6)
O6 0.0277(8) 0.0228(7) 0.0237(8) 0.0093(6) -0.0003(6) 0.0056(6)
N1 0.0215(9) 0.0187(8) 0.0236(9) -0.0046(7) -0.0042(7) -0.0005(7)
C1 0.0220(10) 0.0238(11) 0.0221(10) -0.0026(8) 0.0000(8) -0.0046(8)
C2 0.0216(9) 0.0166(9) 0.0184(9) 0.0007(8) 0.0012(7) 0.0004(8)
C3 0.0168(9) 0.0210(10) 0.0165(9) -0.0036(8) -0.0013(7) -0.0009(8)
C4 0.0170(9) 0.0262(10) 0.0147(9) -0.0015(8) 0.0016(7) 0.0001(8)
C5 0.0160(9) 0.0204(10) 0.0181(9) 0.0031(8) -0.0011(7) -0.0002(8)
C6 0.0178(9) 0.0152(9) 0.0138(8) -0.0009(8) 0.0012(7) 0.0028(8)
C7 0.0185(9) 0.0135(9) 0.0151(9) 0.0006(7) -0.0014(7) 0.0011(7)
C8 0.0160(9) 0.0154(8) 0.0163(9) 0.0008(8) -0.0008(7) -0.0009(7)
C9 0.0139(8) 0.0160(10) 0.0171(9) 0.0004(7) 0.0018(7) -0.0024(7)
C10 0.0168(9) 0.0189(10) 0.0202(10) 0.0016(8) 0.0000(7) -0.0007(8)
C11 0.0172(9) 0.0172(9) 0.0298(11) 0.0008(9) 0.0050(8) -0.0002(8)
C12 0.0242(10) 0.0194(10) 0.0254(10) -0.0061(9) 0.0069(8) -0.0050(9)
C13 0.0167(9) 0.0196(10) 0.0173(9) -0.0002(8) -0.0012(7) -0.0007(8)
C14 0.0262(10) 0.0164(9) 0.0222(10) -0.0014(8) -0.0011(8) 0.0040(8)
C15 0.0379(12) 0.0226(10) 0.0144(9) -0.0020(9) 0.0043(8) -0.0049(10)
C16 0.0362(12) 0.0194(10) 0.0161(10) -0.0022(8) 0.0007(8) -0.0044(9)
C17 0.0170(9) 0.0180(10) 0.0188(10) 0.0023(8) -0.0009(8) -0.0016(8)
C18 0.0154(9) 0.0178(10) 0.0184(9) 0.0022(7) 0.0019(7) -0.0011(8)
C19 0.0213(10) 0.0248(10) 0.0165(10) -0.0016(8) 0.0021(8) -0.0069(8)

loop_
_atom_type_symbol
_atom_type_description
_atom_type_scat_dispersion_real
_atom_type_scat_dispersion_imag
_atom_type_scat_source
C C 0.0033 0.0016 'International Tables Vol C Tables 4.2.6.8 and 6.1.1.4'
H H 0.0000 0.0000 'International Tables Vol C Tables 4.2.6.8 and 6.1.1.4'
N N 0.0061 0.0033 'International Tables Vol C Tables 4.2.6.8 and 6.1.1.4'
O O 0.0106 0.0060 'International Tables Vol C Tables 4.2.6.8 and 6.1.1.4'
S S 0.1246 0.1234 'International Tables Vol C Tables 4.2.6.8 and 6.1.1.4'

loop_
_geom_angle_atom_site_label_1
_geom_angle_atom_site_label_2
_geom_angle_atom_site_label_3
_geom_angle
C5 S1 C6 102.98(9)
C2 O1 C1 116.49(15)
C17 O5 C18 120.47(15)
O2 N1 C13 115.75(17)
O3 N1 O2 124.49(17)
O3 N1 C13 119.75(16)
O1 C1 H1A 109.5
O1 C1 H1B 109.5
O1 C1 H1C 109.5
H1A C1 H1B 109.5
H1A C1 H1C 109.5
H1B C1 H1C 109.5
O1 C2 C3 123.81(18)
O1 C2 C15 116.35(17)
C3 C2 C15 119.84(19)
C2 C3 H3 120.2
C2 C3 C4 119.64(18)
C4 C3 H3 120.2
C3 C4 H4 119.7
C5 C4 C3 120.61(18)
C5 C4 H4 119.7
C4 C5 S1 118.02(15)
C4 C5 C16 119.49(19)
C16 C5 S1 122.15(16)
O4 C6 S1 125.31(16)
O4 C6 C7 121.45(16)
C7 C6 S1 113.07(13)
C6 C7 C8 110.47(15)
C14 C7 C6 107.38(15)
C14 C7 C8 113.55(16)
C17 C7 C6 110.92(15)
C17 C7 C8 106.05(15)
C17 C7 C14 108.49(16)
C7 C8 H8 106.4
C9 C8 C7 107.98(15)
C9 C8 H8 106.4
C9 C8 C13 115.03(16)
C13 C8 C7 113.98(15)
C13 C8 H8 106.4
C10 C9 C8 125.86(17)
C10 C9 C18 117.53(17)
C18 C9 C8 116.61(16)
C9 C10 H10 119.6
C9 C10 C11 120.75(19)
C11 C10 H10 119.6
C10 C11 H11 119.9
C12 C11 C10 120.12(19)
C12 C11 H11 119.9
C11 C12 H12 119.9
C19 C12 C11 120.2(2)
C19 C12 H12 119.9
N1 C13 C8 112.04(16)
N1 C13 H13A 109.2
N1 C13 H13B 109.2
C8 C13 H13A 109.2
C8 C13 H13B 109.2
H13A C13 H13B 107.9
C7 C14 H14A 109.5
C7 C14 H14B 109.5
C7 C14 H14C 109.5
H14A C14 H14B 109.5
H14A C14 H14C 109.5
H14B C14 H14C 109.5
C2 C15 H15 119.8
C16 C15 C2 120.38(19)
C16 C15 H15 119.8
C5 C16 H16 120.0
C15 C16 C5 120.0(2)
C15 C16 H16 120.0
O5 C17 C7 117.33(16)
O6 C17 O5 117.95(18)
O6 C17 C7 124.72(18)
C9 C18 O5 120.46(17)
C19 C18 O5 116.96(17)
C19 C18 C9 122.51(18)
C12 C19 H19 120.6
C18 C19 C12 118.89(19)
C18 C19 H19 120.6

loop_
_geom_bond_atom_site_label_1
_geom_bond_atom_site_label_2
_geom_bond_distance
S1 C5 1.759(2)
S1 C6 1.7645(18)
O1 C1 1.419(2)
O1 C2 1.364(2)
O2 N1 1.220(2)
O3 N1 1.215(2)
O4 C6 1.196(2)
O5 C17 1.368(2)
O5 C18 1.393(2)
O6 C17 1.191(2)
N1 C13 1.512(2)
C1 H1A 0.9800
C1 H1B 0.9800
C1 H1C 0.9800
C2 C3 1.380(3)
C2 C15 1.393(3)
C3 H3 0.9500
C3 C4 1.384(3)
C4 H4 0.9500
C4 C5 1.382(3)
C5 C16 1.392(3)
C6 C7 1.539(3)
C7 C8 1.550(3)
C7 C14 1.530(3)
C7 C17 1.528(3)
C8 H8 1.0000
C8 C9 1.505(3)
C8 C13 1.517(3)
C9 C10 1.386(3)
C9 C18 1.391(3)
C10 H10 0.9500
C10 C11 1.390(3)
C11 H11 0.9500
C11 C12 1.381(3)
C12 H12 0.9500
C12 C19 1.380(3)
C13 H13A 0.9900
C13 H13B 0.9900
C14 H14A 0.9800
C14 H14B 0.9800
C14 H14C 0.9800
C15 H15 0.9500
C15 C16 1.369(3)
C16 H16 0.9500
C18 C19 1.377(3)
C19 H19 0.9500

loop_
_geom_torsion_atom_site_label_1
_geom_torsion_atom_site_label_2
_geom_torsion_atom_site_label_3
_geom_torsion_atom_site_label_4
_geom_torsion
S1 C5 C16 C15 173.71(17)
S1 C6 C7 C8 -145.79(13)
S1 C6 C7 C14 89.89(16)
S1 C6 C7 C17 -28.50(19)
O1 C2 C3 C4 179.76(18)
O1 C2 C15 C16 -179.1(2)
O2 N1 C13 C8 -172.00(17)
O3 N1 C13 C8 9.4(3)
O4 C6 C7 C8 38.7(2)
O4 C6 C7 C14 -85.6(2)
O4 C6 C7 C17 155.98(18)
O5 C18 C19 C12 176.04(17)
C1 O1 C2 C3 -4.2(3)
C1 O1 C2 C15 175.37(18)
C2 C3 C4 C5 -0.5(3)
C2 C15 C16 C5 -0.8(3)
C3 C2 C15 C16 0.4(3)
C3 C4 C5 S1 -173.33(15)
C3 C4 C5 C16 0.1(3)
C4 C5 C16 C15 0.5(3)
C5 S1 C6 O4 0.3(2)
C5 S1 C6 C7 -175.04(13)
C6 S1 C5 C4 -124.10(16)
C6 S1 C5 C16 62.63(19)
C6 C7 C8 C9 59.82(19)
C6 C7 C8 C13 -69.3(2)
C6 C7 C17 O5 -77.4(2)
C6 C7 C17 O6 103.6(2)
C7 C8 C9 C10 -139.51(19)
C7 C8 C9 C18 40.7(2)
C7 C8 C13 N1 -155.90(16)
C8 C7 C17 O5 42.5(2)
C8 C7 C17 O6 -136.5(2)
C8 C9 C10 C11 -178.34(18)
C8 C9 C18 O5 2.5(2)
C8 C9 C18 C19 179.42(18)
C9 C8 C13 N1 78.6(2)
C9 C10 C11 C12 -1.1(3)
C9 C18 C19 C12 -1.0(3)
C10 C9 C18 O5 -177.34(17)
C10 C9 C18 C19 -0.4(3)
C10 C11 C12 C19 -0.3(3)
C11 C12 C19 C18 1.4(3)
C13 C8 C9 C10 -11.0(3)
C13 C8 C9 C18 169.23(16)
C14 C7 C8 C9 -179.48(16)
C14 C7 C8 C13 51.4(2)
C14 C7 C17 O5 164.85(17)
C14 C7 C17 O6 -14.1(3)
C15 C2 C3 C4 0.2(3)
C17 O5 C18 C9 -25.2(3)
C17 O5 C18 C19 157.71(17)
C17 C7 C8 C9 -60.45(19)
C17 C7 C8 C13 170.42(16)
C18 O5 C17 O6 178.75(17)
C18 O5 C17 C7 -0.3(2)
C18 C9 C10 C11 1.5(3)
